data_2205341
loop_
_publ_author_name
'Ramos Silva, Manuela'
'Matos Beja, Ana'
'Paixao, Jose Antonio'
'Lopes, Susana H.'
'Cabral, Ana M. T. D. P. V.'
'Rocha Gonsalves, A. M. d'A.'
'Sobral, Abilio J. F. N.'

_publ_section_title
;
 <i>tert</i>-Butyl
 4-[2-(methoxycarbonyl)ethyl]-3,5-dimethyl-1<i>H</i>-pyrrole-2-carboxylate
;
_journal_issue 3
_journal_name_full 'Acta Crystallographica Section E'
_journal_page_first o575
_journal_page_last o577
_journal_paper_doi 10.1107/S1600536805003533
_journal_volume 61
_journal_year 2005
_chemical_formula_iupac 'C15 H23 N O4'
_chemical_formula_moiety 'C15 H23 N O4'
_chemical_formula_sum 'C15 H23 N O4'
_chemical_formula_weight 281.34
_chemical_name_systematic
;
tert-Butyl 4-[2-(methoxycarbonyl)ethyl]-3,5-dimethyl-1H-pyrrole-2-carboxylate
;
_space_group_IT_number 2
_symmetry_cell_setting triclinic
_symmetry_space_group_name_Hall '-P 1'
_symmetry_space_group_name_H-M 'P -1'
_atom_sites_solution_hydrogens geom
_atom_sites_solution_primary direct
_atom_sites_solution_secondary difmap
_audit_creation_method SHELXL-97
_cell_angle_alpha 114.775(10)
_cell_angle_beta 92.134(11)
_cell_angle_gamma 100.408(10)
_cell_formula_units_Z 2
_cell_length_a 6.1468(13)
_cell_length_b 11.261(2)
_cell_length_c 12.9983(7)
_cell_measurement_reflns_used 25
_cell_measurement_temperature 293(2)
_cell_measurement_theta_max 15.84
_cell_measurement_theta_min 9.67
_cell_volume 797.0(2)
_computing_cell_refinement 'CAD-4 Software'
_computing_data_collection 'CAD-4 Software (Enraf--Nonius, 1989)'
_computing_data_reduction 'HELENA (Spek, 1997)'
_computing_molecular_graphics 'ORTEPII (Johnson, 1976)'
_computing_publication_material SHELXL97
_computing_structure_refinement 'SHELXL97 (Sheldrick, 1997)'
_computing_structure_solution 'SHELXS97 (Sheldrick, 1990)'
_diffrn_ambient_temperature 293(2)
_diffrn_measured_fraction_theta_full 0.999
_diffrn_measured_fraction_theta_max 0.999
_diffrn_measurement_device_type 'Enraf-Nonius CAD-4'
_diffrn_measurement_method 'profile data from \w-2\q'
_diffrn_radiation_monochromator graphite
_diffrn_radiation_source 'fine-focus sealed tube'
_diffrn_radiation_type MoK\a
_diffrn_radiation_wavelength 0.71073
_diffrn_reflns_av_R_equivalents 0.0088
_diffrn_reflns_av_sigmaI/netI 0.0083
_diffrn_reflns_limit_h_max 7
_diffrn_reflns_limit_h_min -6
_diffrn_reflns_limit_k_max 13
_diffrn_reflns_limit_k_min -13
_diffrn_reflns_limit_l_max 15
_diffrn_reflns_limit_l_min -15
_diffrn_reflns_number 3470
_diffrn_reflns_theta_full 25.07
_diffrn_reflns_theta_max 25.07
_diffrn_reflns_theta_min 3.18
_diffrn_standards_decay_% 0.5
_diffrn_standards_interval_time 180
_diffrn_standards_number 3
_exptl_absorpt_coefficient_mu 0.084
_exptl_absorpt_correction_type none
_exptl_crystal_colour colourless
_exptl_crystal_density_diffrn 1.172
_exptl_crystal_density_method 'not measured'
_exptl_crystal_description plate
_exptl_crystal_F_000 304
_exptl_crystal_size_max 0.34
_exptl_crystal_size_mid 0.25
_exptl_crystal_size_min 0.09
_refine_diff_density_max 0.187
_refine_diff_density_min -0.188
_refine_ls_extinction_method none
_refine_ls_goodness_of_fit_ref 1.058
_refine_ls_hydrogen_treatment constr
_refine_ls_matrix_type full
_refine_ls_number_parameters 187
_refine_ls_number_reflns 2836
_refine_ls_number_restraints 0
_refine_ls_restrained_S_all 1.058
_refine_ls_R_factor_all 0.0519
_refine_ls_R_factor_gt 0.0430
_refine_ls_shift/su_max 0.000
_refine_ls_shift/su_mean 0.000
_refine_ls_structure_factor_coef Fsqd
_refine_ls_weighting_details 'calc w = 1/[\s^2^(Fo^2^)+(0.0678P)^2^+0.194P] where P = (Fo^2^+2Fc^2^)/3'
_refine_ls_weighting_scheme calc
_refine_ls_wR_factor_gt 0.1199
_refine_ls_wR_factor_ref 0.1295
_reflns_number_gt 2418
_reflns_number_total 2836
_reflns_threshold_expression I>2\s(I)
_cod_data_source_file rn6042.cif
_cod_data_source_block I
_cod_database_code 2205341
_cod_database_fobs_code 2205341

loop_
_symmetry_equiv_pos_as_xyz
'x, y, z'
'-x, -y, -z'

loop_
_atom_site_label
_atom_site_fract_x
_atom_site_fract_y
_atom_site_fract_z
_atom_site_U_iso_or_equiv
_atom_site_adp_type
_atom_site_calc_flag
_atom_site_refinement_flags
_atom_site_occupancy
_atom_site_type_symbol
N 0.4397(2) 0.11540(13) 0.40420(11) 0.0470(3) Uani d . 1 N
H 0.5289 0.0967 0.4450 0.056 Uiso calc R 1 H
O2 -0.01061(19) -0.16918(11) 0.27029(10) 0.0553(3) Uani d . 1 O
C7 -0.1126(3) -0.30634(16) 0.25229(15) 0.0514(4) Uani d . 1 C
C3 0.1423(3) 0.09987(15) 0.29126(13) 0.0447(4) Uani d . 1 C
O1 0.2611(2) -0.13009(13) 0.40954(12) 0.0686(4) Uani d . 1 O
O3 0.6716(2) 0.30831(15) 0.16712(12) 0.0741(4) Uani d . 1 O
O4 0.4673(2) 0.16400(16) 0.00318(11) 0.0754(4) Uani d . 1 O
C2 0.2374(3) 0.03498(15) 0.34564(12) 0.0445(4) Uani d . 1 C
C6 0.1664(3) -0.09387(16) 0.34761(13) 0.0471(4) Uani d . 1 C
C4 0.2963(3) 0.22208(15) 0.31825(12) 0.0455(4) Uani d . 1 C
C14 0.4928(3) 0.25472(16) 0.11109(14) 0.0482(4) Uani d . 1 C
C5 0.4780(3) 0.22838(15) 0.38830(12) 0.0467(4) Uani d . 1 C
C12 0.2680(3) 0.32616(16) 0.27776(15) 0.0543(4) Uani d . 1 C
H12A 0.3858 0.4053 0.3183 0.065 Uiso calc R 1 H
H12B 0.1270 0.3515 0.2970 0.065 Uiso calc R 1 H
C11 -0.0798(3) 0.05314(18) 0.21975(16) 0.0590(4) Uani d . 1 C
H11A -0.0685 -0.0118 0.1444 0.088 Uiso calc R 1 H
H11B -0.1254 0.1281 0.2151 0.088 Uiso calc R 1 H
H11C -0.1878 0.0131 0.2539 0.088 Uiso calc R 1 H
C16 0.6860(3) 0.33383(18) 0.44264(16) 0.0624(5) Uani d . 1 C
H16A 0.7009 0.3950 0.4082 0.094 Uiso calc R 1 H
H16B 0.8124 0.2927 0.4318 0.094 Uiso calc R 1 H
H16C 0.6787 0.3817 0.5229 0.094 Uiso calc R 1 H
C13 0.2729(3) 0.27932(19) 0.14933(15) 0.0574(4) Uani d . 1 C
H13A 0.1607 0.1973 0.1090 0.069 Uiso calc R 1 H
H13B 0.2334 0.3465 0.1283 0.069 Uiso calc R 1 H
C9 0.0547(4) -0.3940(2) 0.2163(2) 0.0781(6) Uani d . 1 C
H9A 0.1150 -0.3895 0.1507 0.117 Uiso calc R 1 H
H9B -0.0173 -0.4849 0.1976 0.117 Uiso calc R 1 H
H9C 0.1729 -0.3637 0.2778 0.117 Uiso calc R 1 H
C8 -0.2096(4) -0.3044(3) 0.3569(2) 0.0880(7) Uani d . 1 C
H8A -0.0918 -0.2749 0.4184 0.132 Uiso calc R 1 H
H8B -0.2894 -0.3929 0.3413 0.132 Uiso calc R 1 H
H8C -0.3098 -0.2442 0.3780 0.132 Uiso calc R 1 H
C15 0.6672(4) 0.1353(3) -0.0474(2) 0.0992(8) Uani d . 1 C
H15A 0.7561 0.2157 -0.0458 0.149 Uiso calc R 1 H
H15B 0.6282 0.0688 -0.1251 0.149 Uiso calc R 1 H
H15C 0.7507 0.1024 -0.0051 0.149 Uiso calc R 1 H
C10 -0.2954(4) -0.3483(2) 0.1548(2) 0.0900(8) Uani d . 1 C
H10A -0.3956 -0.2881 0.1775 0.135 Uiso calc R 1 H
H10B -0.3760 -0.4377 0.1356 0.135 Uiso calc R 1 H
H10C -0.2307 -0.3457 0.0896 0.135 Uiso calc R 1 H

loop_
_atom_site_aniso_label
_atom_site_aniso_U_11
_atom_site_aniso_U_22
_atom_site_aniso_U_33
_atom_site_aniso_U_12
_atom_site_aniso_U_13
_atom_site_aniso_U_23
N 0.0523(8) 0.0466(7) 0.0401(7) 0.0050(6) -0.0003(5) 0.0197(6)
O2 0.0556(7) 0.0452(6) 0.0624(7) -0.0002(5) -0.0110(5) 0.0265(5)
C7 0.0480(9) 0.0439(8) 0.0605(10) 0.0009(7) 0.0014(7) 0.0250(8)
C3 0.0497(8) 0.0420(8) 0.0410(8) 0.0138(7) 0.0089(6) 0.0149(6)
O1 0.0733(8) 0.0625(8) 0.0714(8) -0.0064(6) -0.0207(7) 0.0412(7)
O3 0.0575(8) 0.0766(9) 0.0709(9) -0.0007(7) 0.0020(7) 0.0222(7)
O4 0.0662(8) 0.0994(11) 0.0477(7) 0.0241(7) 0.0057(6) 0.0171(7)
C2 0.0478(8) 0.0428(8) 0.0394(8) 0.0066(6) 0.0038(6) 0.0158(6)
C6 0.0485(8) 0.0470(8) 0.0442(8) 0.0059(7) 0.0022(7) 0.0204(7)
C4 0.0565(9) 0.0396(8) 0.0388(8) 0.0130(7) 0.0110(6) 0.0140(6)
C14 0.0543(9) 0.0472(8) 0.0485(9) 0.0086(7) 0.0036(7) 0.0271(7)
C5 0.0558(9) 0.0425(8) 0.0374(8) 0.0061(7) 0.0080(7) 0.0147(6)
C12 0.0661(10) 0.0452(9) 0.0569(10) 0.0208(8) 0.0162(8) 0.0231(8)
C11 0.0527(10) 0.0569(10) 0.0686(11) 0.0146(8) -0.0002(8) 0.0279(9)
C16 0.0683(11) 0.0520(10) 0.0544(10) -0.0047(8) -0.0015(8) 0.0192(8)
C13 0.0620(10) 0.0639(10) 0.0589(10) 0.0221(8) 0.0084(8) 0.0350(9)
C9 0.0673(12) 0.0535(11) 0.1042(17) 0.0122(9) 0.0147(11) 0.0253(11)
C8 0.0860(15) 0.0877(15) 0.0811(15) -0.0065(12) 0.0255(12) 0.0367(13)
C15 0.0896(17) 0.140(2) 0.0694(14) 0.0488(16) 0.0322(13) 0.0349(15)
C10 0.0798(15) 0.0710(14) 0.1050(18) -0.0167(11) -0.0339(13) 0.0414(13)

loop_
_atom_type_symbol
_atom_type_description
_atom_type_scat_dispersion_real
_atom_type_scat_dispersion_imag
_atom_type_scat_source
C C 0.0033 0.0016 'International Tables Vol C Tables 4.2.6.8 and 6.1.1.4'
H H 0.0000 0.0000 'International Tables Vol C Tables 4.2.6.8 and 6.1.1.4'
O O 0.0106 0.0060 'International Tables Vol C Tables 4.2.6.8 and 6.1.1.4'
N N 0.0061 0.0033 'International Tables Vol C Tables 4.2.6.8 and 6.1.1.4'

loop_
_geom_angle_atom_site_label_1
_geom_angle_atom_site_label_2
_geom_angle_atom_site_label_3
_geom_angle
C5 N C2 110.06(13)
C5 N H 125.0
C2 N H 125.0
C6 O2 C7 122.62(12)
O2 C7 C8 110.33(15)
O2 C7 C9 110.17(14)
C8 C7 C9 112.85(19)
O2 C7 C10 101.85(14)
C8 C7 C10 110.62(19)
C9 C7 C10 110.48(18)
C2 C3 C4 106.42(14)
C2 C3 C11 127.54(15)
C4 C3 C11 126.04(14)
C14 O4 C15 116.96(17)
N C2 C3 107.90(13)
N C2 C6 119.30(14)
C3 C2 C6 132.78(15)
O1 C6 O2 124.45(15)
O1 C6 C2 123.99(15)
O2 C6 C2 111.52(13)
C5 C4 C3 107.83(14)
C5 C4 C12 126.07(15)
C3 C4 C12 126.10(15)
O3 C14 O4 122.88(16)
O3 C14 C13 126.34(16)
O4 C14 C13 110.78(15)
N C5 C4 107.79(14)
N C5 C16 121.37(15)
C4 C5 C16 130.84(15)
C4 C12 C13 113.71(13)
C4 C12 H12A 108.8
C13 C12 H12A 108.8
C4 C12 H12B 108.8
C13 C12 H12B 108.8
H12A C12 H12B 107.7
C3 C11 H11A 109.5
C3 C11 H11B 109.5
H11A C11 H11B 109.5
C3 C11 H11C 109.5
H11A C11 H11C 109.5
H11B C11 H11C 109.5
C5 C16 H16A 109.5
C5 C16 H16B 109.5
H16A C16 H16B 109.5
C5 C16 H16C 109.5
H16A C16 H16C 109.5
H16B C16 H16C 109.5
C14 C13 C12 114.04(14)
C14 C13 H13A 108.7
C12 C13 H13A 108.7
C14 C13 H13B 108.7
C12 C13 H13B 108.7
H13A C13 H13B 107.6
C7 C9 H9A 109.5
C7 C9 H9B 109.5
H9A C9 H9B 109.5
C7 C9 H9C 109.5
H9A C9 H9C 109.5
H9B C9 H9C 109.5
C7 C8 H8A 109.5
C7 C8 H8B 109.5
H8A C8 H8B 109.5
C7 C8 H8C 109.5
H8A C8 H8C 109.5
H8B C8 H8C 109.5
O4 C15 H15A 109.5
O4 C15 H15B 109.5
H15A C15 H15B 109.5
O4 C15 H15C 109.5
H15A C15 H15C 109.5
H15B C15 H15C 109.5
C7 C10 H10A 109.5
C7 C10 H10B 109.5
H10A C10 H10B 109.5
C7 C10 H10C 109.5
H10A C10 H10C 109.5
H10B C10 H10C 109.5

loop_
_geom_bond_atom_site_label_1
_geom_bond_atom_site_label_2
_geom_bond_distance
N C5 1.354(2)
N C2 1.375(2)
N H 0.8600
O2 C6 1.3356(19)
O2 C7 1.4729(19)
C7 C8 1.498(3)
C7 C9 1.505(3)
C7 C10 1.514(3)
C3 C2 1.390(2)
C3 C4 1.419(2)
C3 C11 1.497(2)
O1 C6 1.2164(19)
O3 C14 1.197(2)
O4 C14 1.327(2)
O4 C15 1.440(3)
C2 C6 1.449(2)
C4 C5 1.387(2)
C4 C12 1.505(2)
C14 C13 1.490(2)
C5 C16 1.492(2)
C12 C13 1.529(2)
C12 H12A 0.9700
C12 H12B 0.9700
C11 H11A 0.9600
C11 H11B 0.9600
C11 H11C 0.9600
C16 H16A 0.9600
C16 H16B 0.9600
C16 H16C 0.9600
C13 H13A 0.9700
C13 H13B 0.9700
C9 H9A 0.9600
C9 H9B 0.9600
C9 H9C 0.9600
C8 H8A 0.9600
C8 H8B 0.9600
C8 H8C 0.9600
C15 H15A 0.9600
C15 H15B 0.9600
C15 H15C 0.9600
C10 H10A 0.9600
C10 H10B 0.9600
C10 H10C 0.9600

loop_
_geom_hbond_atom_site_label_D
_geom_hbond_atom_site_label_H
_geom_hbond_atom_site_label_A
_geom_hbond_site_symmetry_A
_geom_hbond_distance_DH
_geom_hbond_distance_HA
_geom_hbond_distance_DA
_geom_hbond_angle_DHA
N H O1 2_656 0.86 2.10 2.9142(18) 157

loop_
_geom_torsion_atom_site_label_1
_geom_torsion_atom_site_label_2
_geom_torsion_atom_site_label_3
_geom_torsion_atom_site_label_4
_geom_torsion
C6 O2 C7 C8 64.8(2)
C6 O2 C7 C9 -60.4(2)
C6 O2 C7 C10 -177.70(17)
C5 N C2 C3 -0.58(17)
C5 N C2 C6 177.84(13)
C4 C3 C2 N 0.63(17)
C11 C3 C2 N -178.41(15)
C4 C3 C2 C6 -177.49(16)
C11 C3 C2 C6 3.5(3)
C7 O2 C6 O1 0.5(3)
C7 O2 C6 C2 178.28(13)
N C2 C6 O1 9.6(2)
C3 C2 C6 O1 -172.45(17)
N C2 C6 O2 -168.20(13)
C3 C2 C6 O2 9.7(3)
C2 C3 C4 C5 -0.46(17)
C11 C3 C4 C5 178.60(15)
C2 C3 C4 C12 179.36(14)
C11 C3 C4 C12 -1.6(2)
C15 O4 C14 O3 -2.6(3)
C15 O4 C14 C13 176.72(18)
C2 N C5 C4 0.28(17)
C2 N C5 C16 179.83(15)
C3 C4 C5 N 0.12(17)
C12 C4 C5 N -179.71(14)
C3 C4 C5 C16 -179.37(16)
C12 C4 C5 C16 0.8(3)
C5 C4 C12 C13 112.33(18)
C3 C4 C12 C13 -67.5(2)
O3 C14 C13 C12 -27.9(3)
O4 C14 C13 C12 152.77(15)
C4 C12 C13 C14 -66.3(2)

loop_
_cod_related_entry_id
_cod_related_entry_database
_cod_related_entry_code
1 ChemSpider 257436
